data_4076773
loop_
_publ_author_name
'Jim\'enez, Gerardo'
'Royo, Pascual'
'Cuenca, Tom\'as'
'Herdtweck, Eberhardt'

_publ_section_title
;
 Cyclopentadienyl-Amido Ligands with a Pendant &#x201C;&#x2212;NHR&#x201D;
 Amino Functionality in Titanium Chemistry. Molecular Structure of
 [Ti{\h5-C5H4SiMe2-\h-N(CH2)2-\h-NHCHMe2}Cl2]
;
_journal_issue 11
_journal_name_full Organometallics
_journal_page_first 2189
_journal_paper_doi 10.1021/om0110890
_journal_volume 21
_journal_year 2002
_chemical_compound_source 'see text'
_chemical_formula_moiety 'C12 H22 Cl2 N2 Si Ti'
_chemical_formula_sum 'C12 H22 Cl2 N2 Si Ti'
_chemical_formula_weight 341.18
_chemical_name_systematic
;
 ?
;
_space_group_IT_number 14
_symmetry_cell_setting monoclinic
_symmetry_space_group_name_Hall '-P 2ybc'
_symmetry_space_group_name_H-M 'P 1 21/c 1'
_atom_sites_solution_hydrogens difmap
_atom_sites_solution_primary direct
_atom_sites_solution_secondary difmap
_cell_angle_alpha 90
_cell_angle_beta 98.633(9)
_cell_angle_gamma 90
_cell_formula_units_Z 4
_cell_length_a 6.5785(4)
_cell_length_b 15.0383(12)
_cell_length_c 16.4637(14)
_cell_measurement_reflns_used 4973
_cell_measurement_temperature 293(1)
_cell_measurement_theta_max 25.8
_cell_measurement_theta_min 8.2
_cell_volume 1610.3(2)
_computing_cell_refinement 'IPDS (STOE, 1997)'
_computing_data_collection 'IPDS (STOE, 1997)'
_computing_data_reduction 'IPDS (STOE, 1997)'
_computing_molecular_graphics 'PLATON PLUTON (Spek, 2001)'
_computing_publication_material 'PLATON (Spek, 2001)'
_computing_structure_refinement 'SHELXL-97 (Sheldrick, 1998)'
_computing_structure_solution 'SIR-92 (Giacovazzo, 1994)'
_diffrn_ambient_temperature 293(1)
_diffrn_detector 'image plate'
_diffrn_detector_area_resol_mean 67
_diffrn_measured_fraction_theta_full 0.942
_diffrn_measured_fraction_theta_max 0.942
_diffrn_measurement_device 'one-circle diffractometer'
_diffrn_measurement_device_type 'IPDS (STOE&CIE)'
_diffrn_measurement_method 'phi-oscillation '
_diffrn_radiation_monochromator graphite
_diffrn_radiation_source 'NONIUS FR 591 rotating anode'
_diffrn_radiation_type 'Mo K\a'
_diffrn_radiation_wavelength 0.71073
_diffrn_reflns_av_R_equivalents 0.0413
_diffrn_reflns_av_sigmaI/netI 0.0241
_diffrn_reflns_limit_h_max 7
_diffrn_reflns_limit_h_min -7
_diffrn_reflns_limit_k_max 18
_diffrn_reflns_limit_k_min -18
_diffrn_reflns_limit_l_max 20
_diffrn_reflns_limit_l_min -20
_diffrn_reflns_number 21864
_diffrn_reflns_theta_full 25.68
_diffrn_reflns_theta_max 25.68
_diffrn_reflns_theta_min 2.50
_diffrn_standards_decay_% 0
_diffrn_standards_interval_count none
_diffrn_standards_interval_time none
_diffrn_standards_number none
_exptl_absorpt_coefficient_mu 0.923
_exptl_absorpt_correction_T_max 0.7821
_exptl_absorpt_correction_T_min 0.5218
_exptl_absorpt_correction_type none
_exptl_absorpt_process_details
;
 none
;
_exptl_crystal_colour ' yellow '
_exptl_crystal_density_diffrn 1.407
_exptl_crystal_density_meas ?
_exptl_crystal_density_method none
_exptl_crystal_description ' fragment '
_exptl_crystal_F_000 712
_exptl_crystal_size_max 0.81
_exptl_crystal_size_mid 0.36
_exptl_crystal_size_min 0.28
_refine_diff_density_max 0.254
_refine_diff_density_min -0.157
_refine_diff_density_rms 0.039
_refine_ls_extinction_method none
_refine_ls_goodness_of_fit_ref 0.946
_refine_ls_hydrogen_treatment refall
_refine_ls_matrix_type full
_refine_ls_number_constraints 0
_refine_ls_number_parameters 251
_refine_ls_number_reflns 2866
_refine_ls_number_restraints 0
_refine_ls_restrained_S_all 0.946
_refine_ls_R_factor_all 0.0351
_refine_ls_R_factor_gt 0.0239
_refine_ls_shift/su_max 0.000
_refine_ls_shift/su_mean 0.000
_refine_ls_structure_factor_coef Fsqd
_refine_ls_weighting_details 'w=1/[s^2^(Fo^2^)+( 0.0407P)^2^+0.0000P] where P=(Fo^2^+2Fc^2^)/3'
_refine_ls_weighting_scheme sigma
_refine_ls_wR_factor_gt 0.0579
_refine_ls_wR_factor_ref 0.0602
_reflns_number_gt 2195
_reflns_number_total 2866
_reflns_threshold_expression >2sigma(i)
_cod_data_source_file om0110890.cif
_cod_data_source_block TOMA-3085-293
_cod_depositor_comments
;
The following automatic conversions were performed:

'_symmetry_cell_setting' value 'Monoclinic' changed to 'monoclinic'
according to /home/saulius/struct/CIF-dictionaries/cif_core.dic
dictionary named 'cif_core.dic' version 2.4.1 from
2010-06-29.

'_exptl_absorpt_correction_type' value ' none ' changed
to 'none' according to
/home/saulius/struct/CIF-dictionaries/cif_core.dic dictionary named
'cif_core.dic' version 2.4.1 from 2010-06-29.

Automatic conversion script
Id: cif_fix_values 1715 2011-07-08 13:25:40Z adriana 

The following automatic conversions were performed:

'_exptl_crystal_density_meas' value 'none' was changed to '?' - the
value is perceived as not measured.

Automatic conversion script
Id: cif_fix_values 3008 2015-01-20 13:52:24Z robertas 
;
_cod_original_sg_symbol_H-M 'P 21/c'
_cod_database_code 4076773

loop_
_symmetry_equiv_pos_as_xyz
'x, y, z'
'-x, y+1/2, -z+1/2'
'-x, -y, -z'
'x, -y-1/2, z-1/2'

loop_
_atom_site_aniso_label
_atom_site_aniso_U_11
_atom_site_aniso_U_22
_atom_site_aniso_U_33
_atom_site_aniso_U_23
_atom_site_aniso_U_13
_atom_site_aniso_U_12
Ti 0.0291(2) 0.0366(2) 0.0273(2) 0.0015(1) 0.0023(1) -0.0022(1)
Cl1 0.0477(3) 0.0557(3) 0.0373(2) 0.0087(2) -0.0076(2) 0.0011(2)
Cl2 0.0315(3) 0.0532(3) 0.0743(3) -0.0006(2) 0.0073(2) 0.0041(2)
Si 0.0473(4) 0.0434(3) 0.0320(2) -0.0061(2) 0.0010(2) -0.0094(2)
N1 0.0422(10) 0.0401(7) 0.0298(7) -0.0010(6) 0.0057(6) -0.0092(6)
N2 0.0307(10) 0.0371(7) 0.0292(7) -0.0004(5) 0.0000(6) -0.0021(6)
C1 0.0494(15) 0.0372(9) 0.0504(11) 0.0052(8) 0.0079(9) -0.0014(9)
C2 0.0588(16) 0.0474(11) 0.0468(11) 0.0106(9) 0.0124(10) -0.0082(10)
C3 0.0466(15) 0.0515(12) 0.0607(13) 0.0010(10) 0.0216(10) -0.0126(10)
C4 0.0370(13) 0.0471(10) 0.0564(12) 0.0027(9) -0.0010(9) -0.0146(9)
C5 0.0477(14) 0.0361(9) 0.0442(10) -0.0037(7) 0.0056(8) -0.0131(8)
C6 0.065(2) 0.092(2) 0.0462(13) 0.0006(13) -0.0116(12) -0.0140(16)
C7 0.0692(18) 0.0529(12) 0.0543(14) -0.0104(11) 0.0132(12) -0.0057(12)
C8 0.0541(15) 0.0524(11) 0.0330(9) -0.0015(8) 0.0119(8) -0.0173(9)
C9 0.0581(16) 0.0416(10) 0.0351(9) 0.0050(7) 0.0053(9) -0.0163(10)
C10 0.0427(13) 0.0400(9) 0.0369(9) -0.0045(7) 0.0045(8) -0.0025(8)
C11 0.0541(15) 0.0576(13) 0.0570(14) -0.0192(11) -0.0043(11) -0.0081(11)
C12 0.0652(19) 0.0481(12) 0.0629(15) -0.0024(11) 0.0040(12) 0.0104(11)

loop_
_atom_site_label
_atom_site_type_symbol
_atom_site_thermal_displace_type
_atom_site_fract_x
_atom_site_fract_y
_atom_site_fract_z
_atom_site_occupancy
_atom_site_U_iso_or_equiv
Ti Ti Uani 0.36872(5) 0.25600(2) 0.39250(2) 1.000 0.0312(1)
Cl1 Cl Uani 0.12035(8) 0.26292(3) 0.27209(3) 1.000 0.0483(2)
Cl2 Cl Uani 0.63574(8) 0.15305(3) 0.39236(3) 1.000 0.0531(2)
Si Si Uani 0.36588(9) 0.34548(3) 0.55555(3) 1.000 0.0414(2)
N1 N Uani 0.2733(2) 0.25352(9) 0.49799(8) 1.000 0.0373(5)
N2 N Uani 0.1845(3) 0.12486(9) 0.39475(8) 1.000 0.0328(5)
C1 C Uani 0.3522(4) 0.41393(12) 0.39224(12) 1.000 0.0456(7)
C2 C Uani 0.4537(4) 0.39512(13) 0.32538(13) 1.000 0.0505(7)
C3 C Uani 0.6380(4) 0.35455(14) 0.35523(14) 1.000 0.0515(8)
C4 C Uani 0.6540(3) 0.34974(13) 0.44089(13) 1.000 0.0477(7)
C5 C Uani 0.4776(3) 0.38766(11) 0.46612(11) 1.000 0.0428(6)
C6 C Uani 0.5618(5) 0.3161(2) 0.64400(16) 1.000 0.0698(10)
C7 C Uani 0.1599(5) 0.41469(16) 0.58733(16) 1.000 0.0584(9)
C8 C Uani 0.1628(4) 0.17945(13) 0.52883(11) 1.000 0.0460(7)
C9 C Uani 0.2017(4) 0.09737(13) 0.48102(11) 1.000 0.0451(7)
C10 C Uani 0.1945(3) 0.05074(12) 0.33359(11) 1.000 0.0400(6)
C11 C Uani -0.0198(4) 0.02076(17) 0.29780(15) 1.000 0.0575(8)
C12 C Uani 0.3223(5) -0.02805(15) 0.36805(16) 1.000 0.0593(9)
H2 H Uiso 0.069(3) 0.1458(11) 0.3836(10) 1.000 0.027(5)
H11 H Uiso 0.229(4) 0.4371(14) 0.3894(12) 1.000 0.048(6)
H21 H Uiso 0.401(4) 0.4039(15) 0.2680(15) 1.000 0.070(7)
H31 H Uiso 0.723(4) 0.3345(14) 0.3263(13) 1.000 0.053(6)
H41 H Uiso 0.756(3) 0.3267(12) 0.4743(12) 1.000 0.045(6)
H61 H Uiso 0.603(6) 0.367(2) 0.668(2) 1.000 0.124(13)
H62 H Uiso 0.673(6) 0.289(2) 0.629(2) 1.000 0.111(13)
H63 H Uiso 0.505(5) 0.280(2) 0.682(2) 1.000 0.108(11)
H71 H Uiso 0.064(4) 0.4308(17) 0.5447(17) 1.000 0.077(8)
H72 H Uiso 0.089(5) 0.3802(19) 0.6218(17) 1.000 0.088(9)
H73 H Uiso 0.219(5) 0.463(2) 0.6158(19) 1.000 0.104(10)
H81 H Uiso 0.205(3) 0.1680(13) 0.5878(13) 1.000 0.053(6)
H82 H Uiso 0.012(4) 0.1924(15) 0.5202(13) 1.000 0.065(7)
H91 H Uiso 0.108(3) 0.0531(14) 0.4881(12) 1.000 0.050(6)
H92 H Uiso 0.339(4) 0.0758(13) 0.4974(12) 1.000 0.045(6)
H101 H Uiso 0.260(3) 0.0753(12) 0.2929(12) 1.000 0.041(5)
H111 H Uiso -0.092(4) -0.0027(15) 0.3401(15) 1.000 0.062(7)
H112 H Uiso -0.099(4) 0.0707(17) 0.2696(15) 1.000 0.076(7)
H113 H Uiso -0.007(4) -0.0239(17) 0.2586(15) 1.000 0.073(7)
H121 H Uiso 0.264(4) -0.0558(15) 0.4123(14) 1.000 0.064(7)
H122 H Uiso 0.456(4) -0.0129(15) 0.3899(14) 1.000 0.066(7)
H123 H Uiso 0.332(4) -0.0691(17) 0.3253(15) 1.000 0.074(7)

loop_
_atom_type_symbol
_atom_type_description
_atom_type_scat_dispersion_real
_atom_type_scat_dispersion_imag
_atom_type_scat_source
Ti Ti 0.2776 0.4457 'International Tables Vol C Tables 4.2.6.8 and 6.1.1.4'
Si Si 0.0817 0.0704 'International Tables Vol C Tables 4.2.6.8 and 6.1.1.4'
N N 0.0061 0.0033 'International Tables Vol C Tables 4.2.6.8 and 6.1.1.4'
Cl Cl 0.1484 0.1585 'International Tables Vol C Tables 4.2.6.8 and 6.1.1.4'
H H 0.0000 0.0000 'International Tables Vol C Tables 4.2.6.8 and 6.1.1.4'
C C 0.0033 0.0016 'International Tables Vol C Tables 4.2.6.8 and 6.1.1.4'

loop_
_geom_angle_atom_site_label_1
_geom_angle_atom_site_label_2
_geom_angle_atom_site_label_3
_geom_angle
_geom_angle_publ_flag
Cl1 Ti Cl2 116.77(2) yes
Cl1 Ti Si 129.08(2) yes
Cl1 Ti N1 118.38(4) yes
Cl1 Ti N2 75.80(4) yes
Cl1 Ti C1 85.94(6) yes
Cl1 Ti C2 76.28(6) yes
Cl1 Ti C3 101.34(6) yes
Cl1 Ti C4 131.37(5) yes
Cl1 Ti C5 120.43(5) yes
Cl2 Ti Si 113.71(2) yes
Cl2 Ti N1 109.44(4) yes
Cl2 Ti N2 80.31(5) yes
Cl2 Ti C1 133.99(7) yes
Cl2 Ti C2 109.85(6) yes
Cl2 Ti C3 80.18(6) yes
Cl2 Ti C4 80.70(5) yes
Cl2 Ti C5 112.51(5) yes
N1 Ti N2 74.23(5) yes
N1 Ti C1 90.00(7) yes
N1 Ti C2 122.97(7) yes
N1 Ti C3 125.40(7) yes
N1 Ti C4 93.24(7) yes
N1 Ti C5 70.82(6) yes
N2 Ti C1 145.70(8) yes
N2 Ti C2 151.90(7) yes
N2 Ti C3 156.27(7) yes
N2 Ti C4 152.14(6) yes
N2 Ti C5 145.03(6) yes
C1 Ti C2 33.50(8) yes
C1 Ti C3 55.35(8) yes
C1 Ti C4 56.22(8) yes
C1 Ti C5 34.75(7) yes
C2 Ti C3 32.54(8) yes
C2 Ti C4 55.20(7) yes
C2 Ti C5 56.69(7) yes
C3 Ti C4 33.57(7) yes
C3 Ti C5 56.71(7) yes
C4 Ti C5 34.46(7) yes
N1 Si C5 89.28(7) yes
N1 Si C6 112.72(11) yes
N1 Si C7 113.08(10) yes
C5 Si C6 113.27(12) yes
C5 Si C7 115.33(10) yes
C6 Si C7 111.50(13) yes
Ti N1 Si 109.92(7) yes
Ti N1 C8 124.89(11) yes
Si N1 C8 124.74(11) yes
Ti N2 C9 106.90(11) yes
Ti N2 C10 122.83(12) yes
C9 N2 C10 115.64(14) yes
C10 N2 H2 105.5(12) no
Ti N2 H2 98.0(12) no
C9 N2 H2 105.1(12) no
Ti C1 C2 76.84(11) yes
Ti C1 C5 72.54(10) yes
C2 C1 C5 109.5(2) no
Ti C2 C3 73.25(13) yes
Ti C2 C1 69.66(11) yes
C1 C2 C3 107.9(2) no
Ti C3 C2 74.21(14) yes
Ti C3 C4 70.45(13) yes
C2 C3 C4 108.1(2) no
C3 C4 C5 109.57(19) no
Ti C4 C5 72.34(11) yes
Ti C4 C3 75.99(13) yes
Ti C5 Si 89.71(7) yes
Ti C5 C1 72.71(10) yes
Ti C5 C4 73.21(11) yes
Si C5 C1 121.82(16) yes
Si C5 C4 122.51(14) yes
C1 C5 C4 104.96(17) no
N1 C8 C9 108.09(17) yes
N2 C9 C8 106.29(15) yes
N2 C10 C11 110.39(17) yes
N2 C10 C12 113.91(16) yes
C11 C10 C12 110.21(19) no
Ti C1 H11 116.0(14) no
C2 C1 H11 125.8(13) no
C5 C1 H11 124.7(13) no
Ti C2 H21 118.8(14) no
C1 C2 H21 126.8(16) no
C3 C2 H21 125.2(15) no
Ti C3 H31 119.3(15) no
C2 C3 H31 125.4(15) no
C4 C3 H31 126.5(15) no
Ti C4 H41 117.9(12) no
C3 C4 H41 126.1(13) no
C5 C4 H41 124.3(13) no
Si C6 H61 106(2) no
Si C6 H62 113(2) no
Si C6 H63 111(2) no
H61 C6 H62 108(3) no
H61 C6 H63 109(3) no
H62 C6 H63 110(3) no
Si C7 H71 112.8(17) no
Si C7 H72 108.1(19) no
Si C7 H73 109(2) no
H71 C7 H72 105(3) no
H71 C7 H73 112(3) no
H72 C7 H73 110(3) no
N1 C8 H81 113.2(12) no
N1 C8 H82 109.7(13) no
C9 C8 H81 109.1(12) no
C9 C8 H82 109.2(13) no
H81 C8 H82 107.5(17) no
N2 C9 H91 111.6(12) no
N2 C9 H92 107.5(12) no
C8 C9 H91 110.8(13) no
C8 C9 H92 110.9(12) no
H91 C9 H92 109.7(18) no
N2 C10 H101 105.0(12) no
C11 C10 H101 110.2(12) no
C12 C10 H101 106.9(12) no
C10 C11 H111 111.0(15) no
C10 C11 H112 110.5(15) no
C10 C11 H113 107.7(16) no
H111 C11 H112 110(2) no
H111 C11 H113 110(2) no
H112 C11 H113 108(2) no
C10 C12 H121 111.1(15) no
C10 C12 H122 113.2(14) no
C10 C12 H123 109.1(16) no
H121 C12 H122 106(2) no
H121 C12 H123 111(2) no
H122 C12 H123 106(2) no

loop_
_geom_bond_atom_site_label_1
_geom_bond_atom_site_label_2
_geom_bond_distance
_geom_bond_publ_flag
Ti Cl1 2.3744(6) yes
Ti Cl2 2.3417(6) yes
Ti N1 1.9337(13) yes
Ti N2 2.3179(16) yes
Ti C1 2.3775(18) yes
Ti C2 2.469(2) yes
Ti C3 2.457(2) yes
Ti C4 2.386(2) yes
Ti C5 2.3752(17) yes
Si N1 1.7344(14) yes
Si C5 1.8534(19) yes
Si C6 1.848(3) yes
Si C7 1.846(3) yes
N1 C8 1.462(3) yes
N2 C9 1.467(2) yes
N2 C10 1.510(2) yes
N2 H2 0.818(19) no
C1 C2 1.399(3) no
C1 C5 1.419(3) no
C2 C3 1.380(4) no
C3 C4 1.400(3) no
C4 C5 1.410(3) no
C8 C9 1.506(3) no
C10 C11 1.513(3) no
C10 C12 1.513(3) no
C1 H11 0.88(3) no
C2 H21 0.97(2) no
C3 H31 0.84(2) no
C4 H41 0.87(2) no
C6 H61 0.89(3) no
C6 H62 0.90(4) no
C6 H63 0.95(3) no
C7 H71 0.90(3) no
C7 H72 0.94(3) no
C7 H73 0.92(3) no
C8 H81 0.98(2) no
C8 H82 1.00(3) no
C9 H91 0.93(2) no
C9 H92 0.96(3) no
C10 H101 0.93(2) no
C11 H111 0.97(3) no
C11 H112 0.99(3) no
C11 H113 0.94(3) no
C12 H121 0.97(2) no
C12 H122 0.93(3) no
C12 H123 0.95(3) no
